data_7004458
loop_
_publ_author_name
'Salomon, Marcel Ahijado'
'Braun, Thomas'
'Krossing, Ingo'

_publ_section_title
;
 Iridium derivatives of fluorinated aromatics by C--H activation:
 isolation of classical and non-classical hydrides
;
_journal_issue 38
_journal_name_full 'Dalton Transactions'
_journal_page_first 5197
_journal_page_last 5206
_journal_paper_doi 10.1039/B807077F
_journal_year 2008
_chemical_formula_moiety 'C25 H46 F4 Ir N P2'
_chemical_formula_sum 'C25 H46 F4 Ir N P2'
_chemical_formula_weight 690.77
_chemical_name_systematic ?
_space_group_IT_number 14
_symmetry_cell_setting monoclinic
_symmetry_space_group_name_Hall '-P 2yn'
_symmetry_space_group_name_H-M 'P 1 21/n 1'
_atom_sites_solution_hydrogens geom
_atom_sites_solution_primary direct
_atom_sites_solution_secondary difmap
_audit_creation_method SHELXL-97
_cell_angle_alpha 90.00
_cell_angle_beta 90.4370(4)
_cell_angle_gamma 90.00
_cell_formula_units_Z 4
_cell_length_a 9.18500(10)
_cell_length_b 23.4600(2)
_cell_length_c 12.79200(10)
_cell_measurement_reflns_used 8230
_cell_measurement_temperature 95(2)
_cell_measurement_theta_max 30.03
_cell_measurement_theta_min 2.91
_cell_volume 2756.34(4)
_computing_cell_refinement 'HKL Scalepack(Otwinowski & Minor 1997)'
_computing_data_collection KappaCCCD
_computing_data_reduction 'Denzo and Scalpack (Otwinowski & Minor 1997)'
_computing_molecular_graphics 'SHELXTL-PLUS (1990)'
_computing_publication_material 'SHELXL-97 (Sheldrick, 1997)'
_computing_structure_refinement 'SHELXL-97 (Sheldrick, 1997)'
_computing_structure_solution 'SHELXS-97 (Sheldrick, 1990)'
_diffrn_ambient_temperature 95(2)
_diffrn_measured_fraction_theta_full 0.994
_diffrn_measured_fraction_theta_max 0.994
_diffrn_measurement_device_type KappaCCD
_diffrn_measurement_method CCD
_diffrn_radiation_monochromator graphite
_diffrn_radiation_source 'fine-focus sealed tube'
_diffrn_radiation_type MoK\a
_diffrn_radiation_wavelength 0.71073
_diffrn_reflns_av_R_equivalents 0.047
_diffrn_reflns_av_sigmaI/netI 0.0152
_diffrn_reflns_limit_h_max 11
_diffrn_reflns_limit_h_min -11
_diffrn_reflns_limit_k_max 30
_diffrn_reflns_limit_k_min -30
_diffrn_reflns_limit_l_max 16
_diffrn_reflns_limit_l_min -16
_diffrn_reflns_number 101272
_diffrn_reflns_theta_full 27.50
_diffrn_reflns_theta_max 27.50
_diffrn_reflns_theta_min 3.05
_exptl_absorpt_coefficient_mu 5.001
_exptl_absorpt_correction_T_max 0.3799
_exptl_absorpt_correction_T_min 0.1888
_exptl_absorpt_correction_type multi-scan
_exptl_absorpt_process_details 'Denzo and Scalpack (Otwinowski & Minor 1997)'
_exptl_crystal_colour red
_exptl_crystal_density_diffrn 1.665
_exptl_crystal_density_method 'not measured'
_exptl_crystal_description block
_exptl_crystal_F_000 1384
_exptl_crystal_size_max 0.50
_exptl_crystal_size_mid 0.38
_exptl_crystal_size_min 0.24
_refine_diff_density_max 0.827
_refine_diff_density_min -0.609
_refine_diff_density_rms 0.061
_refine_ls_extinction_method none
_refine_ls_goodness_of_fit_ref 1.060
_refine_ls_hydrogen_treatment constr
_refine_ls_matrix_type full
_refine_ls_number_parameters 310
_refine_ls_number_reflns 6287
_refine_ls_number_restraints 0
_refine_ls_restrained_S_all 1.060
_refine_ls_R_factor_all 0.0167
_refine_ls_R_factor_gt 0.0151
_refine_ls_shift/su_max 0.001
_refine_ls_shift/su_mean 0.000
_refine_ls_structure_factor_coef Fsqd
_refine_ls_weighting_details 'calc w=1/[\s^2^(Fo^2^)+(0.0129P)^2^+2.3313P] where P=(Fo^2^+2Fc^2^)/3'
_refine_ls_weighting_scheme calc
_refine_ls_wR_factor_gt 0.0345
_refine_ls_wR_factor_ref 0.0349
_reflns_number_gt 5986
_reflns_number_total 6287
_reflns_threshold_expression >2sigma(I)
_cod_data_source_file B807077F.txt
_cod_data_source_block complex10
_cod_depositor_comments
;
The following automatic conversions were performed:
'_symmetry_cell_setting' value 'Monoclinic' changed to 'monoclinic'
according to '/home/saulius/struct/CIF-dictionaries/cif_core.dic'
dictionary named 'cif_core.dic' version 2.4.1 from 2010-06-29.

Automatic conversion script
Id: cif_fix_enum 1527 2010-12-29 10:47:43Z saulius 
;
_cod_original_sg_symbol_H-M 'P 21/n'
_cod_database_code 7004458

loop_
_symmetry_equiv_pos_as_xyz
'x, y, z'
'-x+1/2, y+1/2, -z+1/2'
'-x, -y, -z'
'x-1/2, -y-1/2, z-1/2'

loop_
_atom_site_label
_atom_site_type_symbol
_atom_site_fract_x
_atom_site_fract_y
_atom_site_fract_z
_atom_site_U_iso_or_equiv
_atom_site_adp_type
_atom_site_occupancy
_atom_site_symmetry_multiplicity
_atom_site_calc_flag
_atom_site_refinement_flags
_atom_site_disorder_assembly
_atom_site_disorder_group
Ir1 Ir 0.258266(7) 0.112540(3) 0.629422(5) 0.01510(3) Uani 1 1 d . . .
P1 P 0.25550(5) 0.119017(19) 0.44465(4) 0.01584(9) Uani 1 1 d . . .
P2 P 0.26130(5) 0.107205(19) 0.81428(4) 0.01568(9) Uani 1 1 d . . .
F1 F 0.16867(16) 0.24643(6) 0.63725(10) 0.0374(3) Uani 1 1 d . . .
F2 F 0.3262(3) 0.34115(6) 0.64078(13) 0.0692(6) Uani 1 1 d . . .
F3 F 0.74985(18) 0.24407(9) 0.63177(11) 0.0655(6) Uani 1 1 d . . .
F4 F 0.61763(14) 0.14471(7) 0.63157(11) 0.0407(3) Uani 1 1 d . . .
N1 N 0.5388(3) 0.29316(10) 0.63680(15) 0.0530(7) Uani 1 1 d . . .
C1 C 0.1384(2) 0.17592(9) 0.38698(16) 0.0264(4) Uani 1 1 d . . .
H1 H 0.1267 0.1663 0.3112 0.032 Uiso 1 1 calc R . .
C2 C -0.0135(3) 0.17410(12) 0.4333(2) 0.0429(6) Uani 1 1 d . . .
H2A H -0.0075 0.1815 0.5086 0.064 Uiso 1 1 calc R . .
H2B H -0.0564 0.1364 0.4214 0.064 Uiso 1 1 calc R . .
H2C H -0.0745 0.2032 0.3998 0.064 Uiso 1 1 calc R . .
C3 C 0.2017(3) 0.23655(9) 0.39108(17) 0.0329(5) Uani 1 1 d . . .
H3A H 0.1377 0.2626 0.3522 0.049 Uiso 1 1 calc R . .
H3B H 0.2987 0.2367 0.3596 0.049 Uiso 1 1 calc R . .
H3C H 0.2091 0.2491 0.4640 0.049 Uiso 1 1 calc R . .
C4 C 0.4365(2) 0.13593(9) 0.38850(15) 0.0229(4) Uani 1 1 d . . .
H4 H 0.4639 0.1739 0.4184 0.028 Uiso 1 1 calc R . .
C5 C 0.5573(2) 0.09457(11) 0.42475(18) 0.0327(5) Uani 1 1 d . . .
H5A H 0.5548 0.0602 0.3812 0.049 Uiso 1 1 calc R . .
H5B H 0.5414 0.0841 0.4979 0.049 Uiso 1 1 calc R . .
H5C H 0.6523 0.1132 0.4181 0.049 Uiso 1 1 calc R . .
C6 C 0.4424(3) 0.14352(10) 0.26949(16) 0.0320(5) Uani 1 1 d . . .
H6A H 0.5384 0.1580 0.2499 0.048 Uiso 1 1 calc R . .
H6B H 0.3672 0.1707 0.2473 0.048 Uiso 1 1 calc R . .
H6C H 0.4252 0.1067 0.2353 0.048 Uiso 1 1 calc R . .
C7 C 0.1835(2) 0.05495(8) 0.37280(15) 0.0224(4) Uani 1 1 d . . .
H7 H 0.1041 0.0391 0.4173 0.027 Uiso 1 1 calc R . .
C8 C 0.2973(3) 0.00776(9) 0.36404(18) 0.0319(5) Uani 1 1 d . . .
H8A H 0.2485 -0.0287 0.3504 0.048 Uiso 1 1 calc R . .
H8B H 0.3528 0.0052 0.4296 0.048 Uiso 1 1 calc R . .
H8C H 0.3636 0.0165 0.3065 0.048 Uiso 1 1 calc R . .
C9 C 0.1146(3) 0.06533(10) 0.26443(16) 0.0314(5) Uani 1 1 d . . .
H9A H 0.1833 0.0863 0.2206 0.047 Uiso 1 1 calc R . .
H9B H 0.0251 0.0876 0.2721 0.047 Uiso 1 1 calc R . .
H9C H 0.0917 0.0287 0.2316 0.047 Uiso 1 1 calc R . .
C10 C 0.1240(2) 0.15095(8) 0.88487(15) 0.0229(4) Uani 1 1 d . . .
H10 H 0.1372 0.1427 0.9610 0.027 Uiso 1 1 calc R . .
C11 C 0.1448(3) 0.21491(9) 0.87150(17) 0.0328(5) Uani 1 1 d . . .
H11A H 0.1211 0.2257 0.7994 0.049 Uiso 1 1 calc R . .
H11B H 0.2463 0.2249 0.8870 0.049 Uiso 1 1 calc R . .
H11C H 0.0805 0.2353 0.9195 0.049 Uiso 1 1 calc R . .
C12 C -0.0333(2) 0.13506(12) 0.8571(2) 0.0376(5) Uani 1 1 d . . .
H12A H -0.0997 0.1541 0.9054 0.056 Uiso 1 1 calc R . .
H12B H -0.0456 0.0937 0.8626 0.056 Uiso 1 1 calc R . .
H12C H -0.0552 0.1472 0.7854 0.056 Uiso 1 1 calc R . .
C13 C 0.2232(2) 0.03508(9) 0.86985(15) 0.0221(4) Uani 1 1 d . . .
H13 H 0.1352 0.0208 0.8315 0.026 Uiso 1 1 calc R . .
C14 C 0.1855(3) 0.03156(10) 0.98647(17) 0.0352(5) Uani 1 1 d . . .
H14A H 0.1637 -0.0081 1.0050 0.053 Uiso 1 1 calc R . .
H14B H 0.1003 0.0554 1.0005 0.053 Uiso 1 1 calc R . .
H14C H 0.2684 0.0450 1.0283 0.053 Uiso 1 1 calc R . .
C15 C 0.3442(3) -0.00856(9) 0.84817(19) 0.0336(5) Uani 1 1 d . . .
H15A H 0.4222 -0.0042 0.9003 0.050 Uiso 1 1 calc R . .
H15B H 0.3835 -0.0021 0.7781 0.050 Uiso 1 1 calc R . .
H15C H 0.3041 -0.0472 0.8523 0.050 Uiso 1 1 calc R . .
C16 C 0.4346(2) 0.13312(9) 0.87436(15) 0.0217(4) Uani 1 1 d . . .
H16 H 0.4517 0.1714 0.8424 0.026 Uiso 1 1 calc R . .
C17 C 0.4371(3) 0.14333(11) 0.99248(16) 0.0348(5) Uani 1 1 d . . .
H17A H 0.4318 0.1067 1.0290 0.052 Uiso 1 1 calc R . .
H17B H 0.3537 0.1670 1.0119 0.052 Uiso 1 1 calc R . .
H17C H 0.5276 0.1629 1.0122 0.052 Uiso 1 1 calc R . .
C18 C 0.5664(2) 0.09717(11) 0.8433(2) 0.0348(5) Uani 1 1 d . . .
H18A H 0.6549 0.1203 0.8487 0.052 Uiso 1 1 calc R . .
H18B H 0.5540 0.0839 0.7711 0.052 Uiso 1 1 calc R . .
H18C H 0.5747 0.0643 0.8901 0.052 Uiso 1 1 calc R . .
C19 C 0.0613(2) 0.06318(9) 0.62457(16) 0.0261(4) Uani 1 1 d . . .
H19A H 0.0040 0.0620 0.6898 0.031 Uiso 1 1 calc R . .
H19B H 0.0004 0.0672 0.5608 0.031 Uiso 1 1 calc R . .
C20 C 0.1774(2) 0.02534(9) 0.61845(16) 0.0264(4) Uani 1 1 d . . .
H20A H 0.1909 0.0057 0.5507 0.032 Uiso 1 1 calc R . .
H20B H 0.1946 0.0005 0.6799 0.032 Uiso 1 1 calc R . .
C21 C 0.3809(2) 0.18718(9) 0.63491(14) 0.0229(4) Uani 1 1 d . . .
C22 C 0.3168(3) 0.24101(9) 0.63829(15) 0.0318(5) Uani 1 1 d . . .
C23 C 0.3965(4) 0.29063(10) 0.63877(17) 0.0466(7) Uani 1 1 d . . .
C24 C 0.6032(3) 0.24366(13) 0.63417(17) 0.0453(7) Uani 1 1 d . . .
C25 C 0.5321(2) 0.19153(10) 0.63391(16) 0.0312(5) Uani 1 1 d . . .

loop_
_atom_site_aniso_label
_atom_site_aniso_U_11
_atom_site_aniso_U_22
_atom_site_aniso_U_33
_atom_site_aniso_U_23
_atom_site_aniso_U_13
_atom_site_aniso_U_12
Ir1 0.01650(4) 0.01525(4) 0.01356(4) 0.00012(2) -0.00048(2) -0.00163(2)
P1 0.0188(2) 0.0147(2) 0.0140(2) 0.00024(16) -0.00164(17) 0.00011(17)
P2 0.0165(2) 0.0166(2) 0.0139(2) 0.00002(17) 0.00033(17) -0.00117(17)
F1 0.0608(9) 0.0277(7) 0.0238(6) 0.0000(5) 0.0040(6) 0.0140(6)
F2 0.1481(18) 0.0184(7) 0.0413(9) -0.0029(6) 0.0020(10) -0.0090(9)
F3 0.0616(10) 0.1053(15) 0.0296(8) -0.0075(8) 0.0054(7) -0.0615(10)
F4 0.0262(6) 0.0587(10) 0.0373(7) -0.0059(7) 0.0006(5) -0.0090(6)
N1 0.098(2) 0.0415(13) 0.0194(9) -0.0022(9) 0.0033(11) -0.0437(14)
C1 0.0317(11) 0.0258(10) 0.0216(9) 0.0009(8) -0.0055(8) 0.0091(8)
C2 0.0297(12) 0.0494(16) 0.0497(15) 0.0054(12) -0.0041(10) 0.0161(11)
C3 0.0553(14) 0.0202(10) 0.0231(10) 0.0005(8) -0.0069(10) 0.0102(10)
C4 0.0229(9) 0.0255(10) 0.0204(9) 0.0001(8) 0.0023(7) -0.0044(8)
C5 0.0221(10) 0.0433(13) 0.0327(12) -0.0047(10) 0.0004(9) 0.0038(9)
C6 0.0386(12) 0.0360(12) 0.0216(10) 0.0019(9) 0.0062(9) -0.0067(10)
C7 0.0280(10) 0.0190(9) 0.0203(9) -0.0022(7) 0.0000(7) -0.0051(8)
C8 0.0410(12) 0.0200(10) 0.0348(12) -0.0037(8) 0.0073(9) -0.0015(9)
C9 0.0422(12) 0.0289(11) 0.0230(10) -0.0017(8) -0.0070(9) -0.0093(9)
C10 0.0235(9) 0.0250(10) 0.0201(9) -0.0012(7) 0.0028(7) 0.0053(8)
C11 0.0454(13) 0.0251(11) 0.0281(11) 0.0012(9) 0.0106(9) 0.0093(10)
C12 0.0222(10) 0.0490(15) 0.0416(13) -0.0119(11) 0.0014(9) 0.0084(10)
C13 0.0261(10) 0.0210(9) 0.0191(9) 0.0015(7) -0.0006(7) -0.0041(8)
C14 0.0517(14) 0.0310(12) 0.0229(10) 0.0062(9) 0.0043(10) -0.0104(10)
C15 0.0378(12) 0.0233(11) 0.0398(13) 0.0043(9) -0.0004(10) 0.0036(9)
C16 0.0209(9) 0.0261(10) 0.0182(9) 0.0002(8) -0.0031(7) -0.0049(8)
C17 0.0354(12) 0.0495(14) 0.0196(10) 0.0002(9) -0.0069(9) -0.0130(10)
C18 0.0202(10) 0.0403(13) 0.0440(13) -0.0016(10) -0.0044(9) 0.0004(9)
C19 0.0256(10) 0.0299(11) 0.0227(9) 0.0002(8) 0.0000(8) -0.0136(8)
C20 0.0383(11) 0.0212(10) 0.0196(9) 0.0015(7) -0.0023(8) -0.0111(8)
C21 0.0351(11) 0.0233(10) 0.0102(8) -0.0003(7) 0.0019(7) -0.0084(8)
C22 0.0550(14) 0.0269(11) 0.0137(9) -0.0019(8) 0.0017(9) -0.0068(10)
C23 0.100(2) 0.0231(12) 0.0168(10) -0.0031(8) 0.0014(12) -0.0163(13)
C24 0.0598(16) 0.0626(18) 0.0136(10) -0.0043(10) 0.0039(10) -0.0423(14)
C25 0.0379(12) 0.0395(13) 0.0162(9) -0.0023(8) 0.0013(8) -0.0176(10)

loop_
_atom_type_symbol
_atom_type_description
_atom_type_scat_dispersion_real
_atom_type_scat_dispersion_imag
_atom_type_scat_source
C C 0.0033 0.0016 'International Tables Vol C Tables 4.2.6.8 and 6.1.1.4'
H H 0.0000 0.0000 'International Tables Vol C Tables 4.2.6.8 and 6.1.1.4'
F F 0.0171 0.0103 'International Tables Vol C Tables 4.2.6.8 and 6.1.1.4'
Ir Ir -1.4442 7.9887 'International Tables Vol C Tables 4.2.6.8 and 6.1.1.4'
N N 0.0061 0.0033 'International Tables Vol C Tables 4.2.6.8 and 6.1.1.4'
P P 0.1023 0.0942 'International Tables Vol C Tables 4.2.6.8 and 6.1.1.4'

loop_
_geom_angle_atom_site_label_1
_geom_angle_atom_site_label_2
_geom_angle_atom_site_label_3
_geom_angle
_geom_angle_site_symmetry_1
_geom_angle_site_symmetry_3
_geom_angle_publ_flag
C21 Ir1 C19 155.38(8) . . ?
C21 Ir1 C20 167.08(8) . . ?
C19 Ir1 C20 37.45(8) . . ?
C21 Ir1 P2 90.49(5) . . ?
C19 Ir1 P2 90.22(5) . . ?
C20 Ir1 P2 90.92(5) . . ?
C21 Ir1 P1 88.93(5) . . ?
C19 Ir1 P1 90.18(5) . . ?
C20 Ir1 P1 89.71(5) . . ?
P2 Ir1 P1 179.349(16) . . ?
C4 P1 C1 102.08(9) . . ?
C4 P1 C7 107.10(9) . . ?
C1 P1 C7 100.35(9) . . ?
C4 P1 Ir1 113.36(6) . . ?
C1 P1 Ir1 116.29(7) . . ?
C7 P1 Ir1 115.96(6) . . ?
C16 P2 C10 101.50(9) . . ?
C16 P2 C13 107.47(9) . . ?
C10 P2 C13 100.64(9) . . ?
C16 P2 Ir1 113.46(6) . . ?
C10 P2 Ir1 116.85(6) . . ?
C13 P2 Ir1 115.27(6) . . ?
C24 N1 C23 114.4(2) . . ?
C2 C1 C3 111.13(19) . . ?
C2 C1 P1 110.74(15) . . ?
C3 C1 P1 115.62(15) . . ?
C2 C1 H1 106.2 . . ?
C3 C1 H1 106.2 . . ?
P1 C1 H1 106.2 . . ?
C1 C2 H2A 109.5 . . ?
C1 C2 H2B 109.5 . . ?
H2A C2 H2B 109.5 . . ?
C1 C2 H2C 109.5 . . ?
H2A C2 H2C 109.5 . . ?
H2B C2 H2C 109.5 . . ?
C1 C3 H3A 109.5 . . ?
C1 C3 H3B 109.5 . . ?
H3A C3 H3B 109.5 . . ?
C1 C3 H3C 109.5 . . ?
H3A C3 H3C 109.5 . . ?
H3B C3 H3C 109.5 . . ?
C6 C4 C5 109.91(17) . . ?
C6 C4 P1 116.53(14) . . ?
C5 C4 P1 113.13(14) . . ?
C6 C4 H4 105.4 . . ?
C5 C4 H4 105.4 . . ?
P1 C4 H4 105.4 . . ?
C4 C5 H5A 109.5 . . ?
C4 C5 H5B 109.5 . . ?
H5A C5 H5B 109.5 . . ?
C4 C5 H5C 109.5 . . ?
H5A C5 H5C 109.5 . . ?
H5B C5 H5C 109.5 . . ?
C4 C6 H6A 109.5 . . ?
C4 C6 H6B 109.5 . . ?
H6A C6 H6B 109.5 . . ?
C4 C6 H6C 109.5 . . ?
H6A C6 H6C 109.5 . . ?
H6B C6 H6C 109.5 . . ?
C8 C7 C9 109.00(17) . . ?
C8 C7 P1 112.17(14) . . ?
C9 C7 P1 117.04(14) . . ?
C8 C7 H7 105.9 . . ?
C9 C7 H7 105.9 . . ?
P1 C7 H7 105.9 . . ?
C7 C8 H8A 109.5 . . ?
C7 C8 H8B 109.5 . . ?
H8A C8 H8B 109.5 . . ?
C7 C8 H8C 109.5 . . ?
H8A C8 H8C 109.5 . . ?
H8B C8 H8C 109.5 . . ?
C7 C9 H9A 109.5 . . ?
C7 C9 H9B 109.5 . . ?
H9A C9 H9B 109.5 . . ?
C7 C9 H9C 109.5 . . ?
H9A C9 H9C 109.5 . . ?
H9B C9 H9C 109.5 . . ?
C11 C10 C12 109.46(18) . . ?
C11 C10 P2 113.70(14) . . ?
C12 C10 P2 113.20(14) . . ?
C11 C10 H10 106.7 . . ?
C12 C10 H10 106.7 . . ?
P2 C10 H10 106.7 . . ?
C10 C11 H11A 109.5 . . ?
C10 C11 H11B 109.5 . . ?
H11A C11 H11B 109.5 . . ?
C10 C11 H11C 109.5 . . ?
H11A C11 H11C 109.5 . . ?
H11B C11 H11C 109.5 . . ?
C10 C12 H12A 109.5 . . ?
C10 C12 H12B 109.5 . . ?
H12A C12 H12B 109.5 . . ?
C10 C12 H12C 109.5 . . ?
H12A C12 H12C 109.5 . . ?
H12B C12 H12C 109.5 . . ?
C14 C13 C15 107.94(18) . . ?
C14 C13 P2 117.53(15) . . ?
C15 C13 P2 113.34(14) . . ?
C14 C13 H13 105.7 . . ?
C15 C13 H13 105.7 . . ?
P2 C13 H13 105.7 . . ?
C13 C14 H14A 109.5 . . ?
C13 C14 H14B 109.5 . . ?
H14A C14 H14B 109.5 . . ?
C13 C14 H14C 109.5 . . ?
H14A C14 H14C 109.5 . . ?
H14B C14 H14C 109.5 . . ?
C13 C15 H15A 109.5 . . ?
C13 C15 H15B 109.5 . . ?
H15A C15 H15B 109.5 . . ?
C13 C15 H15C 109.5 . . ?
H15A C15 H15C 109.5 . . ?
H15B C15 H15C 109.5 . . ?
C17 C16 C18 109.67(18) . . ?
C17 C16 P2 117.70(14) . . ?
C18 C16 P2 112.81(14) . . ?
C17 C16 H16 105.2 . . ?
C18 C16 H16 105.2 . . ?
P2 C16 H16 105.2 . . ?
C16 C17 H17A 109.5 . . ?
C16 C17 H17B 109.5 . . ?
H17A C17 H17B 109.5 . . ?
C16 C17 H17C 109.5 . . ?
H17A C17 H17C 109.5 . . ?
H17B C17 H17C 109.5 . . ?
C16 C18 H18A 109.5 . . ?
C16 C18 H18B 109.5 . . ?
H18A C18 H18B 109.5 . . ?
C16 C18 H18C 109.5 . . ?
H18A C18 H18C 109.5 . . ?
H18B C18 H18C 109.5 . . ?
C20 C19 Ir1 72.52(11) . . ?
C20 C19 H19A 116.3 . . ?
Ir1 C19 H19A 116.3 . . ?
C20 C19 H19B 116.3 . . ?
Ir1 C19 H19B 116.3 . . ?
H19A C19 H19B 113.3 . . ?
C19 C20 Ir1 70.03(11) . . ?
C19 C20 H20A 116.6 . . ?
Ir1 C20 H20A 116.6 . . ?
C19 C20 H20B 116.6 . . ?
Ir1 C20 H20B 116.6 . . ?
H20A C20 H20B 113.6 . . ?
C25 C21 C22 110.80(19) . . ?
C25 C21 Ir1 126.90(16) . . ?
C22 C21 Ir1 122.28(16) . . ?
F1 C22 C23 116.8(2) . . ?
F1 C22 C21 120.31(19) . . ?
C23 C22 C21 122.8(2) . . ?
N1 C23 F2 116.0(2) . . ?
N1 C23 C22 124.7(3) . . ?
F2 C23 C22 119.3(3) . . ?
N1 C24 F3 116.6(2) . . ?
N1 C24 C25 124.9(3) . . ?
F3 C24 C25 118.5(3) . . ?
F4 C25 C24 116.3(2) . . ?
F4 C25 C21 121.39(19) . . ?
C24 C25 C21 122.3(2) . . ?

loop_
_geom_bond_atom_site_label_1
_geom_bond_atom_site_label_2
_geom_bond_distance
_geom_bond_site_symmetry_2
_geom_bond_publ_flag
Ir1 C21 2.0830(19) . ?
Ir1 C19 2.1487(19) . ?
Ir1 C20 2.1805(19) . ?
Ir1 P2 2.3679(5) . ?
Ir1 P1 2.3684(5) . ?
P1 C4 1.859(2) . ?
P1 C1 1.863(2) . ?
P1 C7 1.8793(19) . ?
P2 C16 1.8641(19) . ?
P2 C10 1.8647(19) . ?
P2 C13 1.869(2) . ?
F1 C22 1.367(3) . ?
F2 C23 1.350(3) . ?
F3 C24 1.348(3) . ?
F4 C25 1.351(3) . ?
N1 C24 1.304(4) . ?
N1 C23 1.309(4) . ?
C1 C2 1.521(3) . ?
C1 C3 1.537(3) . ?
C1 H1 1.0000 . ?
C2 H2A 0.9800 . ?
C2 H2B 0.9800 . ?
C2 H2C 0.9800 . ?
C3 H3A 0.9800 . ?
C3 H3B 0.9800 . ?
C3 H3C 0.9800 . ?
C4 C6 1.534(3) . ?
C4 C5 1.543(3) . ?
C4 H4 1.0000 . ?
C5 H5A 0.9800 . ?
C5 H5B 0.9800 . ?
C5 H5C 0.9800 . ?
C6 H6A 0.9800 . ?
C6 H6B 0.9800 . ?
C6 H6C 0.9800 . ?
C7 C8 1.527(3) . ?
C7 C9 1.539(3) . ?
C7 H7 1.0000 . ?
C8 H8A 0.9800 . ?
C8 H8B 0.9800 . ?
C8 H8C 0.9800 . ?
C9 H9A 0.9800 . ?
C9 H9B 0.9800 . ?
C9 H9C 0.9800 . ?
C10 C11 1.522(3) . ?
C10 C12 1.531(3) . ?
C10 H10 1.0000 . ?
C11 H11A 0.9800 . ?
C11 H11B 0.9800 . ?
C11 H11C 0.9800 . ?
C12 H12A 0.9800 . ?
C12 H12B 0.9800 . ?
C12 H12C 0.9800 . ?
C13 C14 1.536(3) . ?
C13 C15 1.538(3) . ?
C13 H13 1.0000 . ?
C14 H14A 0.9800 . ?
C14 H14B 0.9800 . ?
C14 H14C 0.9800 . ?
C15 H15A 0.9800 . ?
C15 H15B 0.9800 . ?
C15 H15C 0.9800 . ?
C16 C17 1.530(3) . ?
C16 C18 1.531(3) . ?
C16 H16 1.0000 . ?
C17 H17A 0.9800 . ?
C17 H17B 0.9800 . ?
C17 H17C 0.9800 . ?
C18 H18A 0.9800 . ?
C18 H18B 0.9800 . ?
C18 H18C 0.9800 . ?
C19 C20 1.390(3) . ?
C19 H19A 0.9900 . ?
C19 H19B 0.9900 . ?
C20 H20A 0.9900 . ?
C20 H20B 0.9900 . ?
C21 C25 1.392(3) . ?
C21 C22 1.394(3) . ?
C22 C23 1.375(3) . ?
C24 C25 1.386(3) . ?
